data_2234917
loop_
_publ_author_name
'W\"ohlert, Susanne'
'Jess, Inke'
'N\"ather, Christian'

_publ_section_title
;
 A triclinic polymorph of
 poly[[bis[\m-1,2-bis(pyridin-4-yl)ethene-\k^2^<i>N</i>:<i>N</i>']bis(thiocyanato-\k<i>N</i>)cobalt(II)]
 1,2-bis(pyridin-4-yl)ethene monosolvate]
;
_journal_coeditor_code BT5886
_journal_issue 6
_journal_name_full 'Acta Crystallographica Section E'
_journal_page_first m733
_journal_page_last m734
_journal_paper_doi 10.1107/S1600536812019009
_journal_volume 68
_journal_year 2012
_chemical_formula_iupac '[Co (N C S)2 (C12 H10 N2)2], C12 H10 N2'
_chemical_formula_moiety 'C26 H20 Co N6 S2, C12 H10 N2'
_chemical_formula_sum 'C38 H30 Co N8 S2'
_chemical_formula_weight 721.75
_chemical_name_systematic
;
Poly[[bis[\m-1,2-bis(pyridin-4-yl)ethene-
\k^2^<i>N</i>:<i>N</i>']bis(thiocyanato-\k<i>N</i>)cobalt(II)]
1,2-bis(pyridin-4-yl)ethene monosolvate]
;
_space_group_IT_number 2
_symmetry_cell_setting triclinic
_symmetry_space_group_name_Hall '-P 1'
_symmetry_space_group_name_H-M 'P -1'
_atom_sites_solution_hydrogens geom
_atom_sites_solution_primary direct
_atom_sites_solution_secondary difmap
_audit_creation_method SHELXL-97
_cell_angle_alpha 99.892(10)
_cell_angle_beta 90.547(11)
_cell_angle_gamma 91.269(11)
_cell_formula_units_Z 6
_cell_length_a 13.7954(14)
_cell_length_b 13.8916(13)
_cell_length_c 27.848(2)
_cell_measurement_reflns_used 15899
_cell_measurement_temperature 170(2)
_cell_measurement_theta_max 24.05
_cell_measurement_theta_min 1.64
_cell_volume 5255.7(8)
_computing_cell_refinement '<i>X-AREA</i> (Stoe & Cie, 2008)'
_computing_data_collection '<i>X-AREA</i> (Stoe & Cie, 2008)'
_computing_data_reduction '<i>X-RED32</i> (Stoe & Cie, 2008)'
_computing_molecular_graphics 'XP (Sheldrick, 2008) and DIAMOND (Brandenburg, 2011)'
_computing_publication_material 'CIFTAB  (Sheldrick, 2008)'
_computing_structure_refinement 'SHELXL97 (Sheldrick, 2008)'
_computing_structure_solution 'SHELXS97 (Sheldrick, 2008)'
_diffrn_ambient_temperature 170(2)
_diffrn_measured_fraction_theta_full 0.958
_diffrn_measured_fraction_theta_max 0.958
_diffrn_measurement_device_type 'Stoe IPDS-1'
_diffrn_measurement_method 'phi scans'
_diffrn_radiation_monochromator graphite
_diffrn_radiation_source 'fine-focus sealed tube'
_diffrn_radiation_type MoK\a
_diffrn_radiation_wavelength 0.71073
_diffrn_reflns_av_R_equivalents 0.0000
_diffrn_reflns_av_sigmaI/netI 0.0624
_diffrn_reflns_limit_h_max 15
_diffrn_reflns_limit_h_min -15
_diffrn_reflns_limit_k_max 15
_diffrn_reflns_limit_k_min -15
_diffrn_reflns_limit_l_max 30
_diffrn_reflns_limit_l_min -30
_diffrn_reflns_number 15899
_diffrn_reflns_theta_full 24.05
_diffrn_reflns_theta_max 24.05
_diffrn_reflns_theta_min 1.64
_diffrn_standards_decay_% 0
_diffrn_standards_interval_time 0
_diffrn_standards_number 0
_exptl_absorpt_coefficient_mu 0.649
_exptl_absorpt_correction_type none
_exptl_crystal_colour orange
_exptl_crystal_density_diffrn 1.368
_exptl_crystal_density_method 'not measured'
_exptl_crystal_description block
_exptl_crystal_F_000 2238
_exptl_crystal_size_max 0.3
_exptl_crystal_size_mid 0.2
_exptl_crystal_size_min 0.2
_refine_diff_density_max 0.839
_refine_diff_density_min -0.680
_refine_ls_extinction_coef 0.0054(5)
_refine_ls_extinction_expression Fc^*^=kFc[1+0.001xFc^2^\l^3^/sin(2\q)]^-1/4^
_refine_ls_extinction_method 'SHELXL97 (Sheldrick, 2008)'
_refine_ls_goodness_of_fit_ref 1.025
_refine_ls_hydrogen_treatment constr
_refine_ls_matrix_type full
_refine_ls_number_parameters 1326
_refine_ls_number_reflns 15899
_refine_ls_number_restraints 0
_refine_ls_restrained_S_all 1.025
_refine_ls_R_factor_all 0.0804
_refine_ls_R_factor_gt 0.0541
_refine_ls_shift/su_max 0.001
_refine_ls_shift/su_mean 0.000
_refine_ls_structure_factor_coef Fsqd
_refine_ls_weighting_details 'calc w=1/[\s^2^(Fo^2^)+(0.1032P)^2^] where P=(Fo^2^+2Fc^2^)/3'
_refine_ls_weighting_scheme calc
_refine_ls_wR_factor_gt 0.1551
_refine_ls_wR_factor_ref 0.1660
_reflns_number_gt 11067
_reflns_number_total 15899
_reflns_threshold_expression I>2\s(I)
_cod_data_source_file bt5886.cif
_cod_data_source_block I
_cod_database_code 2234917
_cod_database_fobs_code 2234917

loop_
_symmetry_equiv_pos_as_xyz
'x, y, z'
'-x, -y, -z'

loop_
_atom_site_type_symbol
_atom_site_label
_atom_site_fract_x
_atom_site_fract_y
_atom_site_fract_z
_atom_site_U_iso_or_equiv
_atom_site_adp_type
_atom_site_calc_flag
_atom_site_refinement_flags
_atom_site_occupancy
_atom_site_symmetry_multiplicity
Co Co1 0.10026(4) 0.52321(4) 0.24971(2) 0.01071(17) Uani d . 1 1
N N1 0.1118(3) 0.6860(3) 0.25417(14) 0.0120(8) Uani d . 1 1
C C1 0.0997(3) 0.7288(3) 0.21527(19) 0.0179(11) Uani d . 1 1
H H1 0.0913 0.6880 0.1844 0.021 Uiso calc R 1 1
C C2 0.0988(4) 0.8297(3) 0.21715(19) 0.0207(11) Uani d . 1 1
H H2 0.0879 0.8562 0.1884 0.025 Uiso calc R 1 1
C C3 0.1138(3) 0.8907(3) 0.26146(18) 0.0155(10) Uani d . 1 1
C C4 0.1286(4) 0.8463(3) 0.30218(19) 0.0218(11) Uani d . 1 1
H H4 0.1401 0.8854 0.3333 0.026 Uiso calc R 1 1
C C5 0.1265(3) 0.7457(3) 0.29740(18) 0.0179(11) Uani d . 1 1
H H5 0.1359 0.7173 0.3257 0.021 Uiso calc R 1 1
C C6 0.1144(4) 0.9989(3) 0.2683(2) 0.0236(12) Uani d . 1 1
H H6 0.1330 1.0338 0.2995 0.028 Uiso calc R 1 1
C C7 0.0915(4) 1.0499(3) 0.23507(19) 0.0207(11) Uani d . 1 1
H H7 0.0711 1.0145 0.2042 0.025 Uiso calc R 1 1
C C8 0.0941(3) 1.1579(3) 0.24068(19) 0.0173(11) Uani d . 1 1
C C9 0.1088(4) 1.2200(3) 0.28521(19) 0.0196(11) Uani d . 1 1
H H9 0.1190 1.1942 0.3143 0.024 Uiso calc R 1 1
C C10 0.1083(3) 1.3204(3) 0.28622(18) 0.0179(11) Uani d . 1 1
H H10 0.1178 1.3619 0.3168 0.022 Uiso calc R 1 1
C C11 0.0818(3) 1.3017(3) 0.20417(18) 0.0174(11) Uani d . 1 1
H H11 0.0723 1.3292 0.1755 0.021 Uiso calc R 1 1
C C12 0.0809(4) 1.2006(3) 0.19969(19) 0.0199(11) Uani d . 1 1
H H12 0.0714 1.1608 0.1686 0.024 Uiso calc R 1 1
N N2 0.0951(3) 1.3627(3) 0.24665(14) 0.0132(8) Uani d . 1 1
N N21 -0.0598(3) 0.5304(3) 0.25350(15) 0.0145(9) Uani d . 1 1
C C21 -0.1180(3) 0.4489(3) 0.24838(18) 0.0161(10) Uani d . 1 1
H H21 -0.0879 0.3874 0.2411 0.019 Uiso calc R 1 1
C C22 -0.2179(3) 0.4489(4) 0.2530(2) 0.0214(12) Uani d . 1 1
H H22 -0.2540 0.3890 0.2497 0.026 Uiso calc R 1 1
C C23 -0.2647(3) 0.5377(3) 0.26261(19) 0.0159(11) Uani d . 1 1
C C24 -0.2043(3) 0.6227(3) 0.26913(19) 0.0197(11) Uani d . 1 1
H H24 -0.2320 0.6854 0.2772 0.024 Uiso calc R 1 1
C C25 -0.1057(3) 0.6149(3) 0.26386(17) 0.0162(10) Uani d . 1 1
H H25 -0.0677 0.6736 0.2679 0.019 Uiso calc R 1 1
C C26 -0.3699(4) 0.5482(3) 0.26806(19) 0.0206(11) Uani d . 1 1
H H26 -0.3934 0.6047 0.2883 0.025 Uiso calc R 1 1
C C27 -0.4348(3) 0.4805(4) 0.2454(2) 0.0202(11) Uani d . 1 1
H H27 -0.4113 0.4219 0.2269 0.024 Uiso calc R 1 1
C C28 -0.5394(4) 0.4938(3) 0.24813(19) 0.0183(11) Uani d . 1 1
C C29 -0.5996(4) 0.4351(4) 0.2128(2) 0.0217(11) Uani d . 1 1
H H29 -0.5725 0.3874 0.1884 0.026 Uiso calc R 1 1
C C30 -0.6986(3) 0.4484(4) 0.2146(2) 0.0220(12) Uani d . 1 1
H H30 -0.7381 0.4097 0.1902 0.026 Uiso calc R 1 1
C C31 -0.6837(3) 0.5666(3) 0.28201(19) 0.0181(11) Uani d . 1 1
H H31 -0.7133 0.6126 0.3063 0.022 Uiso calc R 1 1
C C32 -0.5844(3) 0.5598(3) 0.2831(2) 0.0211(11) Uani d . 1 1
H H32 -0.5470 0.6003 0.3078 0.025 Uiso calc R 1 1
N N22 -0.7414(3) 0.5108(3) 0.24776(17) 0.0262(11) Uani d . 1 1
S S211 0.15370(12) 0.51234(11) 0.07889(6) 0.0344(4) Uani d . 1 1
C C211 0.1200(3) 0.5073(3) 0.1342(2) 0.0183(11) Uani d . 1 1
N N211 0.0969(3) 0.5049(3) 0.17461(16) 0.0176(9) Uani d . 1 1
S S221 0.18076(12) 0.54030(11) 0.41796(5) 0.0343(4) Uani d . 1 1
C C221 0.1363(3) 0.5428(3) 0.36419(19) 0.0152(10) Uani d . 1 1
N N221 0.1052(3) 0.5440(3) 0.32487(16) 0.0160(9) Uani d . 1 1
Co Co2 0.90452(4) 0.17932(4) 0.41476(2) 0.01004(17) Uani d . 1 1
N N41 0.9056(3) 0.0185(3) 0.41222(14) 0.0125(8) Uani d . 1 1
C C41 0.9135(4) -0.0417(3) 0.36949(19) 0.0196(11) Uani d . 1 1
H H41 0.9188 -0.0137 0.3408 0.024 Uiso calc R 1 1
C C42 0.9142(4) -0.1420(3) 0.36485(19) 0.0220(12) Uani d . 1 1
H H42 0.9204 -0.1811 0.3336 0.026 Uiso calc R 1 1
C C43 0.9059(3) -0.1863(3) 0.40576(18) 0.0155(10) Uani d . 1 1
C C44 0.8979(4) -0.1246(3) 0.45000(19) 0.0191(11) Uani d . 1 1
H H44 0.8931 -0.1509 0.4792 0.023 Uiso calc R 1 1
C C45 0.8968(4) -0.0246(3) 0.45181(19) 0.0191(11) Uani d . 1 1
H H45 0.8894 0.0159 0.4826 0.023 Uiso calc R 1 1
C C46 0.9080(4) -0.2937(3) 0.3996(2) 0.0218(11) Uani d . 1 1
H H46 0.9206 -0.3278 0.3678 0.026 Uiso calc R 1 1
C C47 0.8941(4) -0.3470(3) 0.43370(19) 0.0219(11) Uani d . 1 1
H H47 0.8831 -0.3131 0.4658 0.026 Uiso calc R 1 1
C C48 0.8939(3) -0.4531(3) 0.42685(18) 0.0166(11) Uani d . 1 1
C C49 0.8956(4) -0.5146(3) 0.38202(19) 0.0184(11) Uani d . 1 1
H H49 0.8963 -0.4876 0.3529 0.022 Uiso calc R 1 1
C C50 0.8964(3) -0.6153(3) 0.37934(18) 0.0172(11) Uani d . 1 1
H H50 0.8962 -0.6552 0.3480 0.021 Uiso calc R 1 1
C C51 0.8946(4) -0.6003(3) 0.46190(19) 0.0197(11) Uani d . 1 1
H H51 0.8944 -0.6294 0.4904 0.024 Uiso calc R 1 1
C C52 0.8923(4) -0.4995(3) 0.46770(18) 0.0215(11) Uani d . 1 1
H H52 0.8895 -0.4616 0.4995 0.026 Uiso calc R 1 1
N N42 0.8973(3) -0.6592(3) 0.41862(14) 0.0138(8) Uani d . 1 1
N N61 0.7475(3) 0.1700(3) 0.41465(16) 0.0138(9) Uani d . 1 1
C C61 0.6980(3) 0.1061(3) 0.38163(19) 0.0182(11) Uani d . 1 1
H H61 0.7340 0.0650 0.3577 0.022 Uiso calc R 1 1
C C62 0.5987(3) 0.0955(4) 0.3798(2) 0.0239(12) Uani d . 1 1
H H62 0.5681 0.0476 0.3556 0.029 Uiso calc R 1 1
C C63 0.5432(3) 0.1557(4) 0.4137(2) 0.0209(11) Uani d . 1 1
C C64 0.5928(3) 0.2229(4) 0.44899(19) 0.0219(11) Uani d . 1 1
H H64 0.5583 0.2645 0.4733 0.026 Uiso calc R 1 1
C C65 0.6929(3) 0.2279(3) 0.44797(19) 0.0186(11) Uani d . 1 1
H H65 0.7257 0.2745 0.4720 0.022 Uiso calc R 1 1
C C66 0.4368(4) 0.1433(4) 0.4108(2) 0.0238(12) Uani d . 1 1
H H66 0.4098 0.0842 0.3930 0.029 Uiso calc R 1 1
C C67 0.3763(4) 0.2119(4) 0.4321(2) 0.0245(12) Uani d . 1 1
H H67 0.4030 0.2693 0.4517 0.029 Uiso calc R 1 1
C C68 0.2702(4) 0.2011(4) 0.42626(19) 0.0212(12) Uani d . 1 1
C C69 0.2193(4) 0.1102(4) 0.4201(2) 0.0256(12) Uani d . 1 1
H H69 0.2538 0.0516 0.4196 0.031 Uiso calc R 1 1
C C70 0.1206(3) 0.1066(3) 0.41500(19) 0.0189(11) Uani d . 1 1
H H70 0.0887 0.0443 0.4101 0.023 Uiso calc R 1 1
C C71 0.1145(3) 0.2726(3) 0.42231(19) 0.0188(11) Uani d . 1 1
H H71 0.0787 0.3303 0.4225 0.023 Uiso calc R 1 1
C C72 0.2137(3) 0.2816(4) 0.4281(2) 0.0245(12) Uani d . 1 1
H H72 0.2437 0.3448 0.4334 0.029 Uiso calc R 1 1
N N62 0.0656(3) 0.1860(3) 0.41647(16) 0.0178(9) Uani d . 1 1
S S231 0.82516(10) 0.17983(10) 0.24772(5) 0.0283(3) Uani d . 1 1
C C231 0.8693(3) 0.1679(3) 0.30103(19) 0.0154(10) Uani d . 1 1
N N231 0.9001(3) 0.1602(3) 0.33914(16) 0.0169(9) Uani d . 1 1
S S241 0.81912(11) 0.16166(11) 0.57629(6) 0.0338(4) Uani d . 1 1
C C241 0.8690(3) 0.1861(3) 0.52692(19) 0.0170(11) Uani d . 1 1
N N241 0.9043(3) 0.2000(3) 0.49035(15) 0.0156(9) Uani d . 1 1
Co Co3 0.88767(4) 0.85152(4) 0.08589(2) 0.01137(17) Uani d . 1 1
N N81 1.0487(3) 0.8598(3) 0.09040(15) 0.0175(9) Uani d . 1 1
C C81 1.0964(3) 0.9469(3) 0.09791(19) 0.0186(11) Uani d . 1 1
H H81 1.0598 1.0045 0.0996 0.022 Uiso calc R 1 1
C C82 1.1958(4) 0.9568(4) 0.1032(2) 0.0250(12) Uani d . 1 1
H H82 1.2255 1.0201 0.1099 0.030 Uiso calc R 1 1
C C83 1.2534(3) 0.8730(4) 0.0988(2) 0.0199(11) Uani d . 1 1
C C84 1.2028(3) 0.7837(4) 0.09070(19) 0.0186(11) Uani d . 1 1
H H84 1.2373 0.7246 0.0883 0.022 Uiso calc R 1 1
C C85 1.1032(3) 0.7804(3) 0.08619(18) 0.0182(11) Uani d . 1 1
H H85 1.0713 0.7181 0.0797 0.022 Uiso calc R 1 1
C C86 1.3589(3) 0.8843(3) 0.1037(2) 0.0205(11) Uani d . 1 1
H H86 1.3852 0.9416 0.1235 0.025 Uiso calc R 1 1
C C87 1.4200(4) 0.8179(4) 0.0818(2) 0.0240(12) Uani d . 1 1
H H87 1.3924 0.7597 0.0634 0.029 Uiso calc R 1 1
C C88 1.5268(3) 0.8274(4) 0.0837(2) 0.0188(11) Uani d . 1 1
C C89 1.5807(3) 0.7675(3) 0.0509(2) 0.0216(12) Uani d . 1 1
H H89 1.5495 0.7195 0.0270 0.026 Uiso calc R 1 1
C C90 1.6808(3) 0.7766(3) 0.05236(19) 0.0203(11) Uani d . 1 1
H H90 1.7166 0.7328 0.0296 0.024 Uiso calc R 1 1
C C91 1.6758(3) 0.9026(3) 0.11739(19) 0.0194(11) Uani d . 1 1
H H91 1.7084 0.9490 0.1416 0.023 Uiso calc R 1 1
C C92 1.5760(3) 0.8987(4) 0.11799(19) 0.0206(11) Uani d . 1 1
H H92 1.5412 0.9430 0.1410 0.025 Uiso calc R 1 1
N N82 1.7306(3) 0.8451(3) 0.08478(15) 0.0148(9) Uani d . 1 1
N N101 0.8795(3) 1.0095(3) 0.08072(14) 0.0132(8) Uani d . 1 1
C C101 0.8808(4) 1.0387(3) 0.0373(2) 0.0231(12) Uani d . 1 1
H H101 0.8819 0.9904 0.0087 0.028 Uiso calc R 1 1
C C102 0.8807(4) 1.1355(4) 0.0324(2) 0.0284(13) Uani d . 1 1
H H102 0.8816 1.1523 0.0007 0.034 Uiso calc R 1 1
C C103 0.8791(3) 1.2093(3) 0.07311(19) 0.0184(11) Uani d . 1 1
C C104 0.8751(4) 1.1785(3) 0.11815(19) 0.0196(11) Uani d . 1 1
H H104 0.8717 1.2251 0.1473 0.024 Uiso calc R 1 1
C C105 0.8760(3) 1.0795(3) 0.12013(18) 0.0168(10) Uani d . 1 1
H H105 0.8742 1.0603 0.1513 0.020 Uiso calc R 1 1
C C106 0.8817(4) 1.3122(3) 0.0672(2) 0.0254(12) Uani d . 1 1
H H106 0.8925 1.3250 0.0353 0.030 Uiso calc R 1 1
C C107 0.8705(4) 1.3891(3) 0.1020(2) 0.0224(11) Uani d . 1 1
H H107 0.8592 1.3766 0.1339 0.027 Uiso calc R 1 1
C C108 0.8741(3) 1.4911(3) 0.09558(19) 0.0181(11) Uani d . 1 1
C C109 0.8907(4) 1.5237(3) 0.0520(2) 0.0234(12) Uani d . 1 1
H H109 0.8997 1.4776 0.0231 0.028 Uiso calc R 1 1
C C110 0.8943(4) 1.6224(4) 0.05031(19) 0.0216(11) Uani d . 1 1
H H110 0.9047 1.6420 0.0197 0.026 Uiso calc R 1 1
C C111 0.8670(4) 1.6611(3) 0.13199(19) 0.0213(11) Uani d . 1 1
H H111 0.8585 1.7086 0.1605 0.026 Uiso calc R 1 1
C C112 0.8614(4) 1.5637(3) 0.1361(2) 0.0242(12) Uani d . 1 1
H H112 0.8488 1.5458 0.1669 0.029 Uiso calc R 1 1
N N102 0.8839(3) 1.6922(3) 0.08957(15) 0.0144(9) Uani d . 1 1
S S251 0.83392(13) 0.78391(12) -0.08676(6) 0.0402(4) Uani d . 1 1
C C251 0.8672(4) 0.8014(3) -0.0298(2) 0.0184(11) Uani d . 1 1
N N251 0.8906(3) 0.8150(3) 0.01135(17) 0.0193(9) Uani d . 1 1
S S261 0.81790(12) 0.88533(11) 0.25419(5) 0.0355(4) Uani d . 1 1
C C261 0.8590(3) 0.8888(3) 0.20008(19) 0.0159(10) Uani d . 1 1
N N261 0.8880(3) 0.8892(3) 0.16113(16) 0.0166(9) Uani d . 1 1
N N121 0.4626(4) 0.0743(4) 0.2029(2) 0.0469(14) Uani d . 1 1
C C121 0.5444(5) 0.1086(5) 0.2258(2) 0.0438(17) Uani d . 1 1
H H121 0.6028 0.0772 0.2153 0.053 Uiso calc R 1 1
C C122 0.5505(4) 0.1869(4) 0.2639(2) 0.0317(14) Uani d . 1 1
H H122 0.6119 0.2095 0.2777 0.038 Uiso calc R 1 1
C C123 0.4659(4) 0.2328(4) 0.2822(2) 0.0292(13) Uani d . 1 1
C C124 0.3805(5) 0.1963(5) 0.2585(3) 0.0473(18) Uani d . 1 1
H H124 0.3205 0.2251 0.2685 0.057 Uiso calc R 1 1
C C125 0.3824(5) 0.1188(5) 0.2206(3) 0.0532(19) Uani d . 1 1
H H125 0.3222 0.0950 0.2059 0.064 Uiso calc R 1 1
C C126 0.4638(4) 0.3162(4) 0.3228(2) 0.0287(13) Uani d . 1 1
H H126 0.4023 0.3432 0.3309 0.034 Uiso calc R 1 1
C C127 0.5391(4) 0.3571(4) 0.3491(2) 0.0296(13) Uani d . 1 1
H H127 0.6009 0.3305 0.3408 0.035 Uiso calc R 1 1
C C128 0.5363(4) 0.4401(4) 0.3898(2) 0.0310(13) Uani d . 1 1
C C129 0.4512(4) 0.4870(4) 0.4055(2) 0.0291(13) Uani d . 1 1
H H129 0.3908 0.4656 0.3902 0.035 Uiso calc R 1 1
C C130 0.4557(4) 0.5650(4) 0.4436(2) 0.0378(15) Uani d . 1 1
H H130 0.3971 0.5972 0.4529 0.045 Uiso calc R 1 1
C C131 0.6171(5) 0.5531(5) 0.4530(3) 0.0484(18) Uani d . 1 1
H H131 0.6764 0.5754 0.4692 0.058 Uiso calc R 1 1
C C132 0.6201(4) 0.4757(4) 0.4149(2) 0.0395(15) Uani d . 1 1
H H132 0.6803 0.4465 0.4058 0.047 Uiso calc R 1 1
N N122 0.5362(4) 0.5986(4) 0.4685(2) 0.0426(13) Uani d . 1 1
N N141 0.5148(5) 0.4053(4) 0.0353(2) 0.0557(16) Uani d . 1 1
C C141 0.4331(5) 0.4408(5) 0.0584(3) 0.0479(18) Uani d . 1 1
H H141 0.3729 0.4098 0.0475 0.057 Uiso calc R 1 1
C C142 0.4319(5) 0.5180(5) 0.0962(2) 0.0415(16) Uani d . 1 1
H H142 0.3720 0.5399 0.1101 0.050 Uiso calc R 1 1
C C143 0.5180(4) 0.5642(4) 0.1142(2) 0.0324(14) Uani d . 1 1
C C144 0.6017(5) 0.5289(5) 0.0902(3) 0.0474(17) Uani d . 1 1
H H144 0.6628 0.5588 0.1002 0.057 Uiso calc R 1 1
C C145 0.5966(5) 0.4511(5) 0.0521(3) 0.058(2) Uani d . 1 1
H H145 0.6554 0.4291 0.0369 0.070 Uiso calc R 1 1
C C146 0.5247(4) 0.6472(4) 0.1545(2) 0.0344(14) Uani d . 1 1
H H146 0.5876 0.6745 0.1629 0.041 Uiso calc R 1 1
C C147 0.4519(4) 0.6879(4) 0.1802(2) 0.0302(13) Uani d . 1 1
H H147 0.3889 0.6609 0.1718 0.036 Uiso calc R 1 1
C C148 0.4596(4) 0.7711(4) 0.2206(2) 0.0318(14) Uani d . 1 1
C C149 0.3772(5) 0.8105(4) 0.2447(2) 0.0425(16) Uani d . 1 1
H H149 0.3149 0.7834 0.2347 0.051 Uiso calc R 1 1
C C150 0.3855(5) 0.8881(5) 0.2827(3) 0.058(2) Uani d . 1 1
H H150 0.3278 0.9122 0.2983 0.069 Uiso calc R 1 1
C C151 0.5490(5) 0.8926(5) 0.2753(3) 0.0464(18) Uani d . 1 1
H H151 0.6104 0.9210 0.2860 0.056 Uiso calc R 1 1
C C152 0.5480(5) 0.8170(5) 0.2377(3) 0.0417(16) Uani d . 1 1
H H152 0.6071 0.7949 0.2229 0.050 Uiso calc R 1 1
N N142 0.4695(4) 0.9316(4) 0.2990(2) 0.0459(14) Uani d . 1 1
N N161 0.5418(4) 0.7374(4) 0.3692(2) 0.0466(14) Uani d . 1 1
C C161 0.4587(5) 0.7713(5) 0.3900(3) 0.0468(17) Uani d . 1 1
H H161 0.3996 0.7400 0.3775 0.056 Uiso calc R 1 1
C C162 0.4540(4) 0.8481(4) 0.4279(2) 0.0367(15) Uani d . 1 1
H H162 0.3927 0.8681 0.4407 0.044 Uiso calc R 1 1
C C163 0.5371(4) 0.8967(4) 0.4479(2) 0.0286(13) Uani d . 1 1
C C164 0.6231(5) 0.8625(5) 0.4268(3) 0.0476(18) Uani d . 1 1
H H164 0.6831 0.8933 0.4384 0.057 Uiso calc R 1 1
C C165 0.6219(5) 0.7843(5) 0.3892(3) 0.057(2) Uani d . 1 1
H H165 0.6825 0.7617 0.3764 0.068 Uiso calc R 1 1
C C166 0.5390(4) 0.9801(4) 0.4884(2) 0.0297(13) Uani d . 1 1
H H166 0.6006 1.0080 0.4991 0.036 Uiso calc R 1 1
N N171 0.5214(4) 0.2624(4) 0.1331(2) 0.0447(14) Uani d . 1 1
C C171 0.4422(5) 0.2247(5) 0.1081(3) 0.0441(17) Uani d . 1 1
H H171 0.3821 0.2545 0.1169 0.053 Uiso calc R 1 1
C C172 0.4410(4) 0.1468(4) 0.0709(2) 0.0375(15) Uani d . 1 1
H H172 0.3812 0.1220 0.0560 0.045 Uiso calc R 1 1
C C173 0.5280(4) 0.1034(4) 0.0548(2) 0.0313(14) Uani d . 1 1
C C174 0.6106(5) 0.1431(5) 0.0799(3) 0.0467(18) Uani d . 1 1
H H174 0.6721 0.1170 0.0707 0.056 Uiso calc R 1 1
C C175 0.6042(5) 0.2210(5) 0.1183(3) 0.0502(19) Uani d . 1 1
H H175 0.6623 0.2459 0.1350 0.060 Uiso calc R 1 1
C C176 0.5358(4) 0.0209(4) 0.0139(2) 0.0324(13) Uani d . 1 1
H H176 0.5986 -0.0043 0.0072 0.039 Uiso calc R 1 1

loop_
_atom_site_aniso_label
_atom_site_aniso_U_11
_atom_site_aniso_U_22
_atom_site_aniso_U_33
_atom_site_aniso_U_12
_atom_site_aniso_U_13
_atom_site_aniso_U_23
Co1 0.0127(3) 0.0085(3) 0.0109(4) -0.0014(2) 0.0004(2) 0.0019(2)
N1 0.0120(19) 0.0076(18) 0.017(2) -0.0027(14) -0.0005(16) 0.0045(16)
C1 0.026(3) 0.014(2) 0.014(3) -0.001(2) -0.002(2) 0.003(2)
C2 0.032(3) 0.015(2) 0.017(3) 0.002(2) -0.003(2) 0.010(2)
C3 0.026(3) 0.008(2) 0.014(3) -0.0035(19) -0.001(2) 0.0066(19)
C4 0.036(3) 0.014(2) 0.016(3) -0.001(2) 0.000(2) 0.003(2)
C5 0.026(3) 0.012(2) 0.016(3) -0.0013(19) 0.002(2) 0.005(2)
C6 0.042(3) 0.010(2) 0.017(3) 0.000(2) -0.001(2) -0.002(2)
C7 0.036(3) 0.005(2) 0.018(3) -0.002(2) -0.001(2) -0.003(2)
C8 0.018(2) 0.014(2) 0.021(3) 0.0040(19) 0.006(2) 0.004(2)
C9 0.031(3) 0.007(2) 0.023(3) 0.001(2) 0.002(2) 0.007(2)
C10 0.028(3) 0.011(2) 0.014(3) -0.001(2) -0.002(2) 0.0008(19)
C11 0.024(3) 0.011(2) 0.017(3) -0.0014(19) 0.001(2) 0.003(2)
C12 0.033(3) 0.009(2) 0.015(3) -0.004(2) 0.000(2) -0.004(2)
N2 0.0111(19) 0.0134(19) 0.016(2) 0.0003(15) 0.0010(16) 0.0044(17)
N21 0.014(2) 0.014(2) 0.016(2) -0.0030(16) -0.0018(16) 0.0038(17)
C21 0.018(2) 0.010(2) 0.019(3) 0.0040(19) -0.002(2) -0.0019(19)
C22 0.019(3) 0.014(3) 0.032(3) -0.005(2) 0.001(2) 0.005(2)
C23 0.019(3) 0.012(2) 0.017(3) -0.0066(19) -0.005(2) 0.006(2)
C24 0.021(3) 0.011(2) 0.026(3) 0.0025(19) 0.001(2) -0.001(2)
C25 0.019(3) 0.016(2) 0.011(3) -0.0051(19) 0.002(2) -0.0025(19)
C26 0.022(3) 0.009(2) 0.028(3) 0.0033(19) 0.003(2) -0.006(2)
C27 0.018(3) 0.016(2) 0.025(3) -0.001(2) 0.001(2) -0.001(2)
C28 0.023(3) 0.014(2) 0.017(3) -0.009(2) 0.001(2) 0.003(2)
C29 0.022(3) 0.017(2) 0.023(3) 0.001(2) 0.003(2) -0.007(2)
C30 0.016(3) 0.019(3) 0.030(3) -0.002(2) 0.001(2) 0.001(2)
C31 0.022(3) 0.008(2) 0.023(3) -0.0019(19) 0.003(2) -0.001(2)
C32 0.018(3) 0.018(3) 0.025(3) -0.007(2) -0.001(2) -0.002(2)
N22 0.010(2) 0.041(3) 0.024(3) 0.0029(19) 0.0029(18) -0.005(2)
S211 0.0493(9) 0.0353(8) 0.0207(9) 0.0045(7) 0.0094(7) 0.0092(6)
C211 0.020(3) 0.011(2) 0.024(3) 0.0006(19) -0.004(2) 0.002(2)
N211 0.023(2) 0.014(2) 0.015(3) 0.0004(16) -0.0011(18) -0.0004(17)
S221 0.0513(9) 0.0365(8) 0.0162(8) 0.0034(7) -0.0071(7) 0.0077(6)
C221 0.019(2) 0.008(2) 0.020(3) 0.0010(18) 0.003(2) 0.0054(19)
N221 0.021(2) 0.0109(19) 0.016(3) -0.0051(16) 0.0033(18) 0.0017(16)
Co2 0.0119(3) 0.0073(3) 0.0106(4) -0.0013(2) 0.0008(2) 0.0007(2)
N41 0.0119(19) 0.0128(19) 0.013(2) -0.0010(15) -0.0007(16) 0.0025(16)
C41 0.028(3) 0.011(2) 0.021(3) 0.001(2) 0.000(2) 0.006(2)
C42 0.043(3) 0.005(2) 0.016(3) 0.003(2) 0.000(2) -0.0029(19)
C43 0.021(3) 0.013(2) 0.013(3) -0.0033(19) 0.001(2) 0.005(2)
C44 0.032(3) 0.007(2) 0.019(3) -0.0035(19) 0.000(2) 0.005(2)
C45 0.028(3) 0.015(2) 0.013(3) -0.002(2) 0.001(2) 0.000(2)
C46 0.035(3) 0.012(2) 0.018(3) 0.001(2) 0.000(2) 0.000(2)
C47 0.040(3) 0.010(2) 0.014(3) -0.002(2) 0.003(2) -0.002(2)
C48 0.020(3) 0.009(2) 0.020(3) -0.0031(18) 0.003(2) 0.002(2)
C49 0.028(3) 0.010(2) 0.018(3) -0.003(2) -0.001(2) 0.006(2)
C50 0.025(3) 0.012(2) 0.013(3) -0.0025(19) 0.001(2) -0.0014(19)
C51 0.029(3) 0.011(2) 0.019(3) -0.002(2) 0.000(2) 0.004(2)
C52 0.042(3) 0.010(2) 0.011(3) -0.003(2) 0.003(2) -0.0032(19)
N42 0.015(2) 0.0124(19) 0.013(2) -0.0021(15) 0.0025(16) -0.0018(16)
N61 0.015(2) 0.0058(19) 0.020(2) 0.0043(15) -0.0032(17) 0.0006(16)
C61 0.017(3) 0.013(2) 0.022(3) -0.0019(19) 0.002(2) -0.002(2)
C62 0.016(3) 0.021(3) 0.030(3) -0.005(2) 0.002(2) -0.009(2)
C63 0.015(3) 0.025(3) 0.024(3) -0.002(2) 0.000(2) 0.009(2)
C64 0.016(3) 0.027(3) 0.021(3) 0.008(2) 0.004(2) -0.001(2)
C65 0.018(3) 0.012(2) 0.023(3) -0.0051(19) -0.003(2) -0.002(2)
C66 0.017(3) 0.023(3) 0.030(3) -0.002(2) -0.002(2) -0.001(2)
C67 0.018(3) 0.023(3) 0.029(3) -0.005(2) -0.004(2) -0.004(2)
C68 0.019(3) 0.028(3) 0.017(3) -0.001(2) 0.004(2) 0.005(2)
C69 0.020(3) 0.027(3) 0.031(4) 0.004(2) 0.003(2) 0.008(2)
C70 0.017(3) 0.017(2) 0.022(3) -0.006(2) 0.000(2) 0.004(2)
C71 0.017(3) 0.018(2) 0.021(3) -0.001(2) -0.001(2) 0.003(2)
C72 0.016(3) 0.018(3) 0.038(4) -0.003(2) -0.003(2) 0.002(2)
N62 0.013(2) 0.023(2) 0.017(2) 0.0045(17) -0.0020(17) 0.0029(18)
S231 0.0384(8) 0.0299(7) 0.0178(8) 0.0002(6) -0.0055(6) 0.0077(6)
C231 0.018(2) 0.011(2) 0.016(3) -0.0028(18) 0.006(2) -0.0026(19)
N231 0.022(2) 0.011(2) 0.017(3) -0.0034(16) 0.0010(19) 0.0025(17)
S241 0.0427(9) 0.0401(9) 0.0215(9) -0.0036(7) 0.0094(6) 0.0130(6)
C241 0.020(3) 0.014(2) 0.017(3) 0.0011(19) -0.004(2) 0.003(2)
N241 0.024(2) 0.0084(19) 0.015(3) 0.0010(16) -0.0018(18) 0.0026(16)
Co3 0.0125(3) 0.0090(3) 0.0128(4) -0.0003(2) 0.0007(2) 0.0023(2)
N81 0.020(2) 0.018(2) 0.013(2) -0.0019(17) 0.0024(17) 0.0008(17)
C81 0.018(3) 0.013(2) 0.025(3) 0.0009(19) -0.003(2) 0.002(2)
C82 0.020(3) 0.022(3) 0.031(3) -0.007(2) 0.002(2) 0.000(2)
C83 0.014(3) 0.022(3) 0.025(3) 0.000(2) 0.002(2) 0.009(2)
C84 0.022(3) 0.015(2) 0.019(3) 0.004(2) 0.003(2) 0.004(2)
C85 0.018(3) 0.017(3) 0.020(3) -0.002(2) -0.002(2) 0.005(2)
C86 0.015(3) 0.017(2) 0.028(3) -0.003(2) 0.000(2) 0.000(2)
C87 0.017(3) 0.023(3) 0.032(3) -0.007(2) 0.000(2) 0.006(2)
C88 0.018(3) 0.017(3) 0.020(3) -0.001(2) -0.001(2) 0.000(2)
C89 0.020(3) 0.016(2) 0.027(3) -0.008(2) -0.003(2) -0.002(2)
C90 0.020(3) 0.015(2) 0.022(3) 0.003(2) 0.001(2) -0.008(2)
C91 0.018(3) 0.015(2) 0.024(3) -0.003(2) -0.003(2) 0.000(2)
C92 0.018(3) 0.020(3) 0.021(3) 0.002(2) 0.005(2) -0.005(2)
N82 0.025(2) 0.0050(19) 0.013(2) 0.0008(16) -0.0027(17) -0.0011(16)
N101 0.015(2) 0.0127(19) 0.013(2) -0.0002(15) 0.0016(16) 0.0073(17)
C101 0.038(3) 0.012(2) 0.019(3) 0.002(2) 0.003(2) 0.002(2)
C102 0.055(4) 0.014(3) 0.019(3) 0.002(2) 0.009(3) 0.008(2)
C103 0.024(3) 0.012(2) 0.020(3) -0.0024(19) 0.004(2) 0.007(2)
C104 0.026(3) 0.013(2) 0.019(3) 0.000(2) 0.001(2) 0.000(2)
C105 0.024(3) 0.013(2) 0.013(3) -0.0021(19) 0.002(2) 0.002(2)
C106 0.044(3) 0.012(3) 0.020(3) 0.002(2) 0.004(2) 0.004(2)
C107 0.035(3) 0.016(3) 0.016(3) 0.003(2) 0.002(2) 0.002(2)
C108 0.021(3) 0.011(2) 0.022(3) 0.0008(19) -0.005(2) 0.001(2)
C109 0.034(3) 0.011(2) 0.023(3) 0.000(2) 0.003(2) 0.000(2)
C110 0.028(3) 0.021(3) 0.017(3) 0.004(2) 0.004(2) 0.005(2)
C111 0.032(3) 0.013(2) 0.018(3) 0.002(2) -0.002(2) 0.002(2)
C112 0.044(3) 0.013(2) 0.017(3) -0.003(2) 0.000(2) 0.007(2)
N102 0.013(2) 0.0136(19) 0.017(2) 0.0005(15) -0.0018(16) 0.0040(17)
S251 0.0628(11) 0.0365(9) 0.0205(9) 0.0032(7) -0.0086(7) 0.0028(6)
C251 0.025(3) 0.009(2) 0.022(3) 0.0019(19) 0.005(2) 0.004(2)
N251 0.024(2) 0.016(2) 0.020(3) -0.0006(17) 0.0048(19) 0.0053(18)
S261 0.0608(10) 0.0308(8) 0.0150(8) -0.0058(7) 0.0115(7) 0.0048(6)
C261 0.021(3) 0.010(2) 0.016(3) -0.0002(19) -0.002(2) 0.0026(19)
N261 0.021(2) 0.013(2) 0.016(3) -0.0014(16) -0.0009(18) 0.0032(17)
N121 0.052(4) 0.040(3) 0.043(4) -0.006(3) 0.006(3) -0.006(3)
C121 0.048(4) 0.042(4) 0.037(4) 0.007(3) 0.015(3) -0.007(3)
C122 0.038(3) 0.023(3) 0.032(4) 0.001(2) 0.006(3) -0.001(3)
C123 0.039(3) 0.022(3) 0.025(3) -0.001(2) 0.006(3) 0.001(2)
C124 0.031(3) 0.050(4) 0.056(5) 0.001(3) 0.002(3) -0.007(3)
C125 0.043(4) 0.046(4) 0.061(5) -0.007(3) -0.004(3) -0.018(4)
C126 0.031(3) 0.026(3) 0.028(3) 0.001(2) 0.008(2) 0.001(2)
C127 0.031(3) 0.026(3) 0.030(4) 0.001(2) 0.007(3) 0.002(2)
C128 0.030(3) 0.026(3) 0.034(4) -0.007(2) 0.004(3) 0.000(3)
C129 0.034(3) 0.028(3) 0.025(3) 0.000(2) -0.001(2) 0.002(2)
C130 0.038(4) 0.029(3) 0.042(4) 0.006(3) 0.002(3) -0.004(3)
C131 0.040(4) 0.045(4) 0.052(5) -0.006(3) -0.005(3) -0.011(3)
C132 0.035(3) 0.038(3) 0.043(4) 0.008(3) 0.000(3) 0.001(3)
N122 0.044(3) 0.035(3) 0.043(4) -0.002(2) 0.000(3) -0.010(2)
N141 0.066(4) 0.046(3) 0.047(4) -0.010(3) -0.013(3) -0.013(3)
C141 0.055(4) 0.038(4) 0.045(5) -0.017(3) -0.016(3) -0.006(3)
C142 0.045(4) 0.037(3) 0.038(4) -0.010(3) -0.013(3) -0.003(3)
C143 0.043(4) 0.022(3) 0.030(4) -0.001(2) -0.009(3) 0.002(3)
C144 0.044(4) 0.045(4) 0.048(5) -0.004(3) -0.011(3) -0.007(3)
C145 0.052(4) 0.046(4) 0.068(6) 0.003(3) -0.010(4) -0.014(4)
C146 0.040(3) 0.028(3) 0.033(4) -0.013(3) -0.011(3) 0.002(3)
C147 0.039(3) 0.019(3) 0.031(4) -0.007(2) -0.008(3) 0.002(2)
C148 0.039(3) 0.027(3) 0.029(4) -0.010(2) -0.006(3) 0.007(3)
C149 0.039(4) 0.038(4) 0.044(4) -0.011(3) -0.002(3) -0.011(3)
C150 0.032(4) 0.061(5) 0.067(6) -0.011(3) 0.001(3) -0.025(4)
C151 0.035(4) 0.041(4) 0.056(5) -0.009(3) -0.004(3) -0.010(3)
C152 0.034(3) 0.049(4) 0.039(4) -0.005(3) 0.001(3) 0.000(3)
N142 0.043(3) 0.042(3) 0.046(4) -0.011(2) 0.001(3) -0.008(3)
N161 0.052(4) 0.043(3) 0.040(4) 0.000(3) -0.001(3) -0.004(3)
C161 0.046(4) 0.039(4) 0.050(5) -0.009(3) -0.010(3) -0.005(3)
C162 0.035(3) 0.033(3) 0.037(4) 0.000(3) -0.004(3) -0.006(3)
C163 0.036(3) 0.019(3) 0.030(4) -0.001(2) -0.002(3) 0.005(2)
C164 0.033(4) 0.045(4) 0.058(5) -0.003(3) -0.003(3) -0.009(3)
C165 0.039(4) 0.052(4) 0.073(6) 0.006(3) 0.007(4) -0.006(4)
C166 0.032(3) 0.023(3) 0.035(4) -0.004(2) -0.007(2) 0.005(2)
N171 0.048(3) 0.036(3) 0.044(4) 0.004(2) 0.004(3) -0.010(3)
C171 0.042(4) 0.037(4) 0.048(5) 0.011(3) 0.004(3) -0.009(3)
C172 0.036(3) 0.034(3) 0.040(4) 0.003(3) 0.006(3) -0.001(3)
C173 0.039(3) 0.019(3) 0.034(4) 0.001(2) 0.008(3) 0.000(2)
C174 0.033(4) 0.049(4) 0.050(5) 0.005(3) 0.005(3) -0.019(3)
C175 0.034(4) 0.036(4) 0.070(5) -0.002(3) 0.001(3) -0.019(3)
C176 0.036(3) 0.025(3) 0.034(4) 0.005(2) 0.006(3) -0.001(3)

loop_
_atom_type_symbol
_atom_type_description
_atom_type_scat_dispersion_real
_atom_type_scat_dispersion_imag
_atom_type_scat_source
C C 0.0033 0.0016 'International Tables Vol C Tables 4.2.6.8 and 6.1.1.4'
H H 0.0000 0.0000 'International Tables Vol C Tables 4.2.6.8 and 6.1.1.4'
Co Co 0.3494 0.9721 'International Tables Vol C Tables 4.2.6.8 and 6.1.1.4'
N N 0.0061 0.0033 'International Tables Vol C Tables 4.2.6.8 and 6.1.1.4'
S S 0.1246 0.1234 'International Tables Vol C Tables 4.2.6.8 and 6.1.1.4'

loop_
_geom_angle_atom_site_label_1
_geom_angle_atom_site_label_2
_geom_angle_atom_site_label_3
_geom_angle_site_symmetry_1
_geom_angle_site_symmetry_3
_geom_angle
N211 Co1 N221 . . 178.91(15)
N211 Co1 N22 . 1_655 89.41(17)
N221 Co1 N22 . 1_655 90.09(17)
N211 Co1 N21 . . 91.99(15)
N221 Co1 N21 . . 88.55(15)
N22 Co1 N21 1_655 . 177.48(16)
N211 Co1 N2 . 1_545 90.75(15)
N221 Co1 N2 . 1_545 90.18(14)
N22 Co1 N2 1_655 1_545 86.22(16)
N21 Co1 N2 . 1_545 91.67(14)
N211 Co1 N1 . . 90.22(15)
N221 Co1 N1 . . 88.82(14)
N22 Co1 N1 1_655 . 91.59(16)
N21 Co1 N1 . . 90.49(13)
N2 Co1 N1 1_545 . 177.59(14)
C1 N1 C5 . . 116.7(4)
C1 N1 Co1 . . 122.3(3)
C5 N1 Co1 . . 120.9(3)
N1 C1 C2 . . 124.0(5)
N1 C1 H1 . . 118.0
C2 C1 H1 . . 118.0
C3 C2 C1 . . 119.2(4)
C3 C2 H2 . . 120.4
C1 C2 H2 . . 120.4
C2 C3 C4 . . 117.0(4)
C2 C3 C6 . . 124.4(4)
C4 C3 C6 . . 118.6(4)
C5 C4 C3 . . 120.2(5)
C5 C4 H4 . . 119.9
C3 C4 H4 . . 119.9
N1 C5 C4 . . 122.8(4)
N1 C5 H5 . . 118.6
C4 C5 H5 . . 118.6
C7 C6 C3 . . 125.3(5)
C7 C6 H6 . . 117.4
C3 C6 H6 . . 117.4
C6 C7 C8 . . 126.2(5)
C6 C7 H7 . . 116.9
C8 C7 H7 . . 116.9
C12 C8 C9 . . 117.5(4)
C12 C8 C7 . . 118.9(5)
C9 C8 C7 . . 123.7(4)
C10 C9 C8 . . 118.6(5)
C10 C9 H9 . . 120.7
C8 C9 H9 . . 120.7
N2 C10 C9 . . 124.4(5)
N2 C10 H10 . . 117.8
C9 C10 H10 . . 117.8
N2 C11 C12 . . 123.6(4)
N2 C11 H11 . . 118.2
C12 C11 H11 . . 118.2
C8 C12 C11 . . 119.8(5)
C8 C12 H12 . . 120.1
C11 C12 H12 . . 120.1
C11 N2 C10 . . 116.0(4)
C11 N2 Co1 . 1_565 120.9(3)
C10 N2 Co1 . 1_565 123.0(3)
C25 N21 C21 . . 115.1(4)
C25 N21 Co1 . . 122.4(3)
C21 N21 Co1 . . 122.4(3)
N21 C21 C22 . . 124.9(4)
N21 C21 H21 . . 117.5
C22 C21 H21 . . 117.5
C21 C22 C23 . . 119.1(4)
C21 C22 H22 . . 120.4
C23 C22 H22 . . 120.4
C22 C23 C24 . . 116.2(4)
C22 C23 C26 . . 124.7(4)
C24 C23 C26 . . 119.0(4)
C25 C24 C23 . . 120.1(4)
C25 C24 H24 . . 119.9
C23 C24 H24 . . 119.9
N21 C25 C24 . . 124.5(4)
N21 C25 H25 . . 117.8
C24 C25 H25 . . 117.8
C27 C26 C23 . . 122.6(4)
C27 C26 H26 . . 118.7
C23 C26 H26 . . 118.7
C26 C27 C28 . . 122.7(5)
C26 C27 H27 . . 118.7
C28 C27 H27 . . 118.7
C32 C28 C29 . . 117.1(5)
C32 C28 C27 . . 124.6(5)
C29 C28 C27 . . 118.3(4)
C30 C29 C28 . . 118.7(5)
C30 C29 H29 . . 120.6
C28 C29 H29 . . 120.6
N22 C30 C29 . . 124.2(5)
N22 C30 H30 . . 117.9
C29 C30 H30 . . 117.9
N22 C31 C32 . . 123.1(5)
N22 C31 H31 . . 118.4
C32 C31 H31 . . 118.4
C31 C32 C28 . . 119.6(5)
C31 C32 H32 . . 120.2
C28 C32 H32 . . 120.2
C30 N22 C31 . . 117.1(4)
C30 N22 Co1 . 1_455 121.9(4)
C31 N22 Co1 . 1_455 120.9(3)
N211 C211 S211 . . 178.7(5)
C211 N211 Co1 . . 161.2(4)
N221 C221 S221 . . 179.0(5)
C221 N221 Co1 . . 158.5(4)
N241 Co2 N231 . . 178.11(15)
N241 Co2 N61 . . 89.14(16)
N231 Co2 N61 . . 89.11(16)
N241 Co2 N62 . 1_655 89.70(16)
N231 Co2 N62 . 1_655 92.07(16)
N61 Co2 N62 . 1_655 178.36(15)
N241 Co2 N41 . . 89.74(14)
N231 Co2 N41 . . 90.91(14)
N61 Co2 N41 . . 88.28(14)
N62 Co2 N41 1_655 . 90.57(14)
N241 Co2 N42 . 1_565 89.30(14)
N231 Co2 N42 . 1_565 89.98(14)
N61 Co2 N42 . 1_565 89.52(14)
N62 Co2 N42 1_655 1_565 91.62(14)
N41 Co2 N42 . 1_565 177.61(14)
C41 N41 C45 . . 116.1(4)
C41 N41 Co2 . . 120.1(3)
C45 N41 Co2 . . 123.8(3)
N41 C41 C42 . . 123.6(5)
N41 C41 H41 . . 118.2
C42 C41 H41 . . 118.2
C41 C42 C43 . . 120.3(5)
C41 C42 H42 . . 119.9
C43 C42 H42 . . 119.9
C44 C43 C42 . . 116.5(4)
C44 C43 C46 . . 124.7(4)
C42 C43 C46 . . 118.9(4)
C43 C44 C45 . . 120.1(5)
C43 C44 H44 . . 120.0
C45 C44 H44 . . 120.0
N41 C45 C44 . . 123.5(5)
N41 C45 H45 . . 118.2
C44 C45 H45 . . 118.2
C47 C46 C43 . . 126.5(5)
C47 C46 H46 . . 116.8
C43 C46 H46 . . 116.8
C46 C47 C48 . . 125.9(5)
C46 C47 H47 . . 117.0
C48 C47 H47 . . 117.0
C49 C48 C52 . . 115.7(4)
C49 C48 C47 . . 124.9(4)
C52 C48 C47 . . 119.4(4)
C50 C49 C48 . . 120.6(4)
C50 C49 H49 . . 119.7
C48 C49 H49 . . 119.7
N42 C50 C49 . . 123.5(5)
N42 C50 H50 . . 118.2
C49 C50 H50 . . 118.2
N42 C51 C52 . . 123.9(5)
N42 C51 H51 . . 118.0
C52 C51 H51 . . 118.0
C51 C52 C48 . . 120.1(5)
C51 C52 H52 . . 119.9
C48 C52 H52 . . 119.9
C51 N42 C50 . . 116.1(4)
C51 N42 Co2 . 1_545 120.1(3)
C50 N42 Co2 . 1_545 123.8(3)
C61 N61 C65 . . 115.7(4)
C61 N61 Co2 . . 121.5(3)
C65 N61 Co2 . . 122.8(3)
N61 C61 C62 . . 124.6(5)
N61 C61 H61 . . 117.7
C62 C61 H61 . . 117.7
C61 C62 C63 . . 119.4(5)
C61 C62 H62 . . 120.3
C63 C62 H62 . . 120.3
C64 C63 C62 . . 117.4(4)
C64 C63 C66 . . 124.2(5)
C62 C63 C66 . . 118.4(5)
C65 C64 C63 . . 118.9(5)
C65 C64 H64 . . 120.5
C63 C64 H64 . . 120.5
N61 C65 C64 . . 124.0(5)
N61 C65 H65 . . 118.0
C64 C65 H65 . . 118.0
C67 C66 C63 . . 123.0(5)
C67 C66 H66 . . 118.5
C63 C66 H66 . . 118.5
C66 C67 C68 . . 122.4(5)
C66 C67 H67 . . 118.8
C68 C67 H67 . . 118.8
C72 C68 C69 . . 115.5(5)
C72 C68 C67 . . 120.7(5)
C69 C68 C67 . . 123.7(5)
C70 C69 C68 . . 120.0(5)
C70 C69 H69 . . 120.0
C68 C69 H69 . . 120.0
N62 C70 C69 . . 124.1(4)
N62 C70 H70 . . 118.0
C69 C70 H70 . . 118.0
N62 C71 C72 . . 123.3(4)
N62 C71 H71 . . 118.3
C72 C71 H71 . . 118.3
C68 C72 C71 . . 121.4(5)
C68 C72 H72 . . 119.3
C71 C72 H72 . . 119.3
C70 N62 C71 . . 115.6(4)
C70 N62 Co2 . 1_455 123.3(3)
C71 N62 Co2 . 1_455 121.0(3)
N231 C231 S231 . . 179.3(5)
C231 N231 Co2 . . 156.4(4)
N241 C241 S241 . . 177.3(4)
C241 N241 Co2 . . 150.4(4)
N251 Co3 N261 . . 178.71(16)
N251 Co3 N82 . 1_455 91.05(16)
N261 Co3 N82 . 1_455 90.21(16)
N251 Co3 N81 . . 91.35(16)
N261 Co3 N81 . . 87.39(15)
N82 Co3 N81 1_455 . 177.60(16)
N251 Co3 N101 . . 90.66(15)
N261 Co3 N101 . . 89.11(15)
N82 Co3 N101 1_455 . 88.05(14)
N81 Co3 N101 . . 91.90(14)
N251 Co3 N102 . 1_545 88.42(15)
N261 Co3 N102 . 1_545 91.90(15)
N82 Co3 N102 1_455 1_545 87.70(14)
N81 Co3 N102 . 1_545 92.39(14)
N101 Co3 N102 . 1_545 175.64(14)
C85 N81 C81 . . 116.5(4)
C85 N81 Co3 . . 122.7(3)
C81 N81 Co3 . . 120.8(3)
N81 C81 C82 . . 123.4(4)
N81 C81 H81 . . 118.3
C82 C81 H81 . . 118.3
C81 C82 C83 . . 120.1(4)
C81 C82 H82 . . 119.9
C83 C82 H82 . . 119.9
C84 C83 C82 . . 115.6(4)
C84 C83 C86 . . 124.6(4)
C82 C83 C86 . . 119.7(4)
C85 C84 C83 . . 120.4(4)
C85 C84 H84 . . 119.8
C83 C84 H84 . . 119.8
N81 C85 C84 . . 123.9(4)
N81 C85 H85 . . 118.1
C84 C85 H85 . . 118.1
C87 C86 C83 . . 123.3(5)
C87 C86 H86 . . 118.3
C83 C86 H86 . . 118.3
C86 C87 C88 . . 125.6(5)
C86 C87 H87 . . 117.2
C88 C87 H87 . . 117.2
C89 C88 C92 . . 118.1(4)
C89 C88 C87 . . 119.9(5)
C92 C88 C87 . . 122.0(5)
C88 C89 C90 . . 120.1(5)
C88 C89 H89 . . 120.0
C90 C89 H89 . . 120.0
N82 C90 C89 . . 123.4(4)
N82 C90 H90 . . 118.3
C89 C90 H90 . . 118.3
N82 C91 C92 . . 124.5(5)
N82 C91 H91 . . 117.8
C92 C91 H91 . . 117.8
C91 C92 C88 . . 118.4(5)
C91 C92 H92 . . 120.8
C88 C92 H92 . . 120.8
C91 N82 C90 . . 115.5(4)
C91 N82 Co3 . 1_655 123.4(3)
C90 N82 Co3 . 1_655 120.9(3)
C105 N101 C101 . . 116.7(4)
C105 N101 Co3 . . 122.4(3)
C101 N101 Co3 . . 120.8(3)
N101 C101 C102 . . 123.0(5)
N101 C101 H101 . . 118.5
C102 C101 H101 . . 118.5
C101 C102 C103 . . 120.9(5)
C101 C102 H102 . . 119.6
C103 C102 H102 . . 119.6
C102 C103 C104 . . 116.0(4)
C102 C103 C106 . . 120.2(5)
C104 C103 C106 . . 123.8(5)
C105 C104 C103 . . 119.6(5)
C105 C104 H104 . . 120.2
C103 C104 H104 . . 120.2
N101 C105 C104 . . 123.8(5)
N101 C105 H105 . . 118.1
C104 C105 H105 . . 118.1
C107 C106 C103 . . 126.7(5)
C107 C106 H106 . . 116.7
C103 C106 H106 . . 116.7
C106 C107 C108 . . 126.0(5)
C106 C107 H107 . . 117.0
C108 C107 H107 . . 117.0
C109 C108 C112 . . 115.7(4)
C109 C108 C107 . . 125.4(5)
C112 C108 C107 . . 118.9(5)
C110 C109 C108 . . 120.6(5)
C110 C109 H109 . . 119.7
C108 C109 H109 . . 119.7
N102 C110 C109 . . 123.5(5)
N102 C110 H110 . . 118.2
C109 C110 H110 . . 118.2
N102 C111 C112 . . 123.0(5)
N102 C111 H111 . . 118.5
C112 C111 H111 . . 118.5
C111 C112 C108 . . 120.9(5)
C111 C112 H112 . . 119.6
C108 C112 H112 . . 119.6
C110 N102 C111 . . 116.3(4)
C110 N102 Co3 . 1_565 123.0(3)
C111 N102 Co3 . 1_565 120.7(3)
N251 C251 S251 . . 179.2(5)
C251 N251 Co3 . . 162.1(4)
N261 C261 S261 . . 178.5(4)
C261 N261 Co3 . . 155.5(4)
C121 N121 C125 . . 115.0(6)
N121 C121 C122 . . 124.6(6)
N121 C121 H121 . . 117.7
C122 C121 H121 . . 117.7
C121 C122 C123 . . 119.7(6)
C121 C122 H122 . . 120.1
C123 C122 H122 . . 120.1
C124 C123 C122 . . 115.5(6)
C124 C123 C126 . . 120.2(5)
C122 C123 C126 . . 124.3(5)
C125 C124 C123 . . 120.1(6)
C125 C124 H124 . . 119.9
C123 C124 H124 . . 119.9
N121 C125 C124 . . 124.9(6)
N121 C125 H125 . . 117.5
C124 C125 H125 . . 117.5
C127 C126 C123 . . 126.6(5)
C127 C126 H126 . . 116.7
C123 C126 H126 . . 116.7
C126 C127 C128 . . 126.2(5)
C126 C127 H127 . . 116.9
C128 C127 H127 . . 116.9
C132 C128 C129 . . 116.0(6)
C132 C128 C127 . . 120.8(5)
C129 C128 C127 . . 123.2(5)
C130 C129 C128 . . 119.2(6)
C130 C129 H129 . . 120.4
C128 C129 H129 . . 120.4
N122 C130 C129 . . 125.1(6)
N122 C130 H130 . . 117.5
C129 C130 H130 . . 117.5
N122 C131 C132 . . 124.1(6)
N122 C131 H131 . . 118.0
C132 C131 H131 . . 118.0
C131 C132 C128 . . 120.6(6)
C131 C132 H132 . . 119.7
C128 C132 H132 . . 119.7
C130 N122 C131 . . 115.0(5)
C145 N141 C141 . . 115.2(6)
N141 C141 C142 . . 124.5(6)
N141 C141 H141 . . 117.8
C142 C141 H141 . . 117.8
C141 C142 C143 . . 120.0(7)
C141 C142 H142 . . 120.0
C143 C142 H142 . . 120.0
C142 C143 C144 . . 115.7(6)
C142 C143 C146 . . 124.3(6)
C144 C143 C146 . . 120.0(5)
C145 C144 C143 . . 120.8(6)
C145 C144 H144 . . 119.6
C143 C144 H144 . . 119.6
N141 C145 C144 . . 123.9(7)
N141 C145 H145 . . 118.0
C144 C145 H145 . . 118.0
C147 C146 C143 . . 126.4(5)
C147 C146 H146 . . 116.8
C143 C146 H146 . . 116.8
C146 C147 C148 . . 125.8(5)
C146 C147 H147 . . 117.1
C148 C147 H147 . . 117.1
C149 C148 C152 . . 115.2(6)
C149 C148 C147 . . 121.2(5)
C152 C148 C147 . . 123.5(6)
C150 C149 C148 . . 120.7(6)
C150 C149 H149 . . 119.7
C148 C149 H149 . . 119.7
N142 C150 C149 . . 124.1(6)
N142 C150 H150 . . 118.0
C149 C150 H150 . . 118.0
C152 C151 N142 . . 125.5(6)
C152 C151 H151 . . 117.2
N142 C151 H151 . . 117.2
C151 C152 C148 . . 119.9(6)
C151 C152 H152 . . 120.1
C148 C152 H152 . . 120.1
C150 N142 C151 . . 114.6(6)
C165 N161 C161 . . 114.5(6)
N161 C161 C162 . . 124.2(6)
N161 C161 H161 . . 117.9
C162 C161 H161 . . 117.9
C161 C162 C163 . . 120.9(6)
C161 C162 H162 . . 119.6
C163 C162 H162 . . 119.6
C162 C163 C164 . . 115.5(6)
C162 C163 C166 . . 124.6(5)
C164 C163 C166 . . 119.9(5)
C165 C164 C163 . . 120.1(6)
C165 C164 H164 . . 119.9
C163 C164 H164 . . 119.9
N161 C165 C164 . . 124.9(6)
N161 C165 H165 . . 117.6
C164 C165 H165 . . 117.6
C166 C166 C163 2_676 . 125.5(7)
C166 C166 H166 2_676 . 117.3
C163 C166 H166 . . 117.3
C175 N171 C171 . . 115.5(6)
N171 C171 C172 . . 125.0(6)
N171 C171 H171 . . 117.5
C172 C171 H171 . . 117.5
C171 C172 C173 . . 119.9(6)
C171 C172 H172 . . 120.1
C173 C172 H172 . . 120.1
C174 C173 C172 . . 115.5(6)
C174 C173 C176 . . 119.9(5)
C172 C173 C176 . . 124.5(6)
C173 C174 C175 . . 120.5(6)
C173 C174 H174 . . 119.8
C175 C174 H174 . . 119.8
N171 C175 C174 . . 123.6(6)
N171 C175 H175 . . 118.2
C174 C175 H175 . . 118.2
C176 C176 C173 2_655 . 126.2(7)
C176 C176 H176 2_655 . 116.9
C173 C176 H176 . . 116.9

loop_
_geom_bond_atom_site_label_1
_geom_bond_atom_site_label_2
_geom_bond_site_symmetry_2
_geom_bond_distance
Co1 N211 . 2.063(4)
Co1 N221 . 2.063(4)
Co1 N22 1_655 2.196(4)
Co1 N21 . 2.216(4)
Co1 N2 1_545 2.216(4)
Co1 N1 . 2.245(3)
N1 C1 . 1.333(6)
N1 C5 . 1.350(6)
C1 C2 . 1.394(7)
C1 H1 . 0.9500
C2 C3 . 1.383(7)
C2 H2 . 0.9500
C3 C4 . 1.397(7)
C3 C6 . 1.481(6)
C4 C5 . 1.380(7)
C4 H4 . 0.9500
C5 H5 . 0.9500
C6 C7 . 1.299(7)
C6 H6 . 0.9500
C7 C8 . 1.481(6)
C7 H7 . 0.9500
C8 C12 . 1.386(7)
C8 C9 . 1.394(7)
C9 C10 . 1.390(6)
C9 H9 . 0.9500
C10 N2 . 1.348(6)
C10 H10 . 0.9500
C11 N2 . 1.340(6)
C11 C12 . 1.388(6)
C11 H11 . 0.9500
C12 H12 . 0.9500
N2 Co1 1_565 2.216(4)
N21 C25 . 1.335(6)
N21 C21 . 1.359(6)
C21 C22 . 1.386(7)
C21 H21 . 0.9500
C22 C23 . 1.391(7)
C22 H22 . 0.9500
C23 C24 . 1.415(7)
C23 C26 . 1.469(7)
C24 C25 . 1.374(7)
C24 H24 . 0.9500
C25 H25 . 0.9500
C26 C27 . 1.353(7)
C26 H26 . 0.9500
C27 C28 . 1.460(7)
C27 H27 . 0.9500
C28 C32 . 1.379(7)
C28 C29 . 1.415(7)
C29 C30 . 1.383(7)
C29 H29 . 0.9500
C30 N22 . 1.307(7)
C30 H30 . 0.9500
C31 N22 . 1.360(7)
C31 C32 . 1.375(7)
C31 H31 . 0.9500
C32 H32 . 0.9500
N22 Co1 1_455 2.196(4)
S211 C211 . 1.625(6)
C211 N211 . 1.179(6)
S221 C221 . 1.619(5)
C221 N221 . 1.175(6)
Co2 N241 . 2.075(4)
Co2 N231 . 2.077(4)
Co2 N61 . 2.167(4)
Co2 N62 1_655 2.222(4)
Co2 N41 . 2.223(4)
Co2 N42 1_565 2.231(4)
N41 C41 . 1.338(6)
N41 C45 . 1.347(6)
C41 C42 . 1.378(7)
C41 H41 . 0.9500
C42 C43 . 1.389(7)
C42 H42 . 0.9500
C43 C44 . 1.381(7)
C43 C46 . 1.473(6)
C44 C45 . 1.382(7)
C44 H44 . 0.9500
C45 H45 . 0.9500
C46 C47 . 1.314(7)
C46 H46 . 0.9500
C47 C48 . 1.454(6)
C47 H47 . 0.9500
C48 C49 . 1.387(7)
C48 C52 . 1.400(7)
C49 C50 . 1.387(6)
C49 H49 . 0.9500
C50 N42 . 1.342(6)
C50 H50 . 0.9500
C51 N42 . 1.337(6)
C51 C52 . 1.383(7)
C51 H51 . 0.9500
C52 H52 . 0.9500
N42 Co2 1_545 2.231(4)
N61 C61 . 1.334(6)
N61 C65 . 1.363(6)
C61 C62 . 1.374(7)
C61 H61 . 0.9500
C62 C63 . 1.397(7)
C62 H62 . 0.9500
C63 C64 . 1.395(8)
C63 C66 . 1.473(7)
C64 C65 . 1.382(7)
C64 H64 . 0.9500
C65 H65 . 0.9500
C66 C67 . 1.344(7)
C66 H66 . 0.9500
C67 C68 . 1.474(7)
C67 H67 . 0.9500
C68 C72 . 1.370(7)
C68 C69 . 1.414(7)
C69 C70 . 1.368(7)
C69 H69 . 0.9500
C70 N62 . 1.347(6)
C70 H70 . 0.9500
C71 N62 . 1.351(6)
C71 C72 . 1.376(7)
C71 H71 . 0.9500
C72 H72 . 0.9500
N62 Co2 1_455 2.222(4)
S231 C231 . 1.635(5)
C231 N231 . 1.162(6)
S241 C241 . 1.627(5)
C241 N241 . 1.176(6)
Co3 N251 . 2.051(5)
Co3 N261 . 2.071(4)
Co3 N82 1_455 2.167(4)
Co3 N81 . 2.223(4)
Co3 N101 . 2.228(4)
Co3 N102 1_545 2.233(4)
N81 C85 . 1.338(6)
N81 C81 . 1.348(6)
C81 C82 . 1.378(7)
C81 H81 . 0.9500
C82 C83 . 1.413(7)
C82 H82 . 0.9500
C83 C84 . 1.393(7)
C83 C86 . 1.463(7)
C84 C85 . 1.378(7)
C84 H84 . 0.9500
C85 H85 . 0.9500
C86 C87 . 1.336(7)
C86 H86 . 0.9500
C87 C88 . 1.475(7)
C87 H87 . 0.9500
C88 C89 . 1.364(7)
C88 C92 . 1.410(7)
C89 C90 . 1.383(7)
C89 H89 . 0.9500
C90 N82 . 1.363(6)
C90 H90 . 0.9500
C91 N82 . 1.351(6)
C91 C92 . 1.377(7)
C91 H91 . 0.9500
C92 H92 . 0.9500
N82 Co3 1_655 2.167(4)
N101 C105 . 1.338(6)
N101 C101 . 1.339(6)
C101 C102 . 1.376(7)
C101 H101 . 0.9500
C102 C103 . 1.392(7)
C102 H102 . 0.9500
C103 C104 . 1.394(7)
C103 C106 . 1.466(7)
C104 C105 . 1.385(7)
C104 H104 . 0.9500
C105 H105 . 0.9500
C106 C107 . 1.325(7)
C106 H106 . 0.9500
C107 C108 . 1.458(7)
C107 H107 . 0.9500
C108 C109 . 1.385(7)
C108 C112 . 1.393(7)
C109 C110 . 1.380(7)
C109 H109 . 0.9500
C110 N102 . 1.342(6)
C110 H110 . 0.9500
C111 N102 . 1.346(6)
C111 C112 . 1.378(7)
C111 H111 . 0.9500
C112 H112 . 0.9500
N102 Co3 1_565 2.233(4)
S251 C251 . 1.624(6)
C251 N251 . 1.170(7)
S261 C261 . 1.623(5)
C261 N261 . 1.160(6)
N121 C121 . 1.328(9)
N121 C125 . 1.336(9)
C121 C122 . 1.383(9)
C121 H121 . 0.9500
C122 C123 . 1.400(8)
C122 H122 . 0.9500
C123 C124 . 1.387(9)
C123 C126 . 1.475(8)
C124 C125 . 1.373(9)
C124 H124 . 0.9500
C125 H125 . 0.9500
C126 C127 . 1.325(8)
C126 H126 . 0.9500
C127 C128 . 1.473(8)
C127 H127 . 0.9500
C128 C132 . 1.383(9)
C128 C129 . 1.393(8)
C129 C130 . 1.380(8)
C129 H129 . 0.9500
C130 N122 . 1.334(8)
C130 H130 . 0.9500
C131 N122 . 1.335(8)
C131 C132 . 1.375(9)
C131 H131 . 0.9500
C132 H132 . 0.9500
N141 C145 . 1.324(9)
N141 C141 . 1.363(9)
C141 C142 . 1.367(9)
C141 H141 . 0.9500
C142 C143 . 1.386(8)
C142 H142 . 0.9500
C143 C144 . 1.395(9)
C143 C146 . 1.466(8)
C144 C145 . 1.378(10)
C144 H144 . 0.9500
C145 H145 . 0.9500
C146 C147 . 1.318(9)
C146 H146 . 0.9500
C147 C148 . 1.470(8)
C147 H147 . 0.9500
C148 C149 . 1.399(9)
C148 C152 . 1.404(8)
C149 C150 . 1.377(9)
C149 H149 . 0.9500
C150 N142 . 1.334(8)
C150 H150 . 0.9500
C151 C152 . 1.347(9)
C151 N142 . 1.360(8)
C151 H151 . 0.9500
C152 H152 . 0.9500
N161 C165 . 1.336(9)
N161 C161 . 1.345(9)
C161 C162 . 1.370(9)
C161 H161 . 0.9500
C162 C163 . 1.380(8)
C162 H162 . 0.9500
C163 C164 . 1.385(9)
C163 C166 . 1.472(8)
C164 C165 . 1.374(10)
C164 H164 . 0.9500
C165 H165 . 0.9500
C166 C166 2_676 1.340(11)
C166 H166 . 0.9500
N171 C175 . 1.327(8)
N171 C171 . 1.338(8)
C171 C172 . 1.362(9)
C171 H171 . 0.9500
C172 C173 . 1.398(8)
C172 H172 . 0.9500
C173 C174 . 1.384(9)
C173 C176 . 1.476(8)
C174 C175 . 1.391(9)
C174 H174 . 0.9500
C175 H175 . 0.9500
C176 C176 2_655 1.311(12)
C176 H176 . 0.9500
